data_7037407
loop_
_publ_author_name
'Wang, Yanyan'
'Han, Tian'
'Ding, You-Song'
'Zheng, Zhiping'
'Zheng, Yan-Zhen'

_publ_section_title
;
 Sodalite-like rare-earth carbonates: a study of structural transformation
 and diluted magnetism.
;
_journal_issue 3
_journal_name_full 'Dalton transactions (Cambridge, England : 2003)'
_journal_page_first 1103
_journal_page_last 1110
_journal_paper_doi 10.1039/c5dt03314d
_journal_volume 45
_journal_year 2016
_chemical_formula_sum 'Cl Dy3 O4'
_chemical_formula_weight 586.95
_chemical_name_systematic
; 
 ? 
;
_space_group_IT_number 148
_symmetry_cell_setting trigonal
_symmetry_space_group_name_Hall '-R 3'
_symmetry_space_group_name_H-M 'R -3 :H'
_atom_sites_solution_hydrogens none
_atom_sites_solution_primary direct
_atom_sites_solution_secondary difmap
_audit_creation_method SHELXL-97
_audit_update_record
;
2015-10-07 deposited with the CCDC.
2015-11-23 downloaded from the CCDC.
;
_cell_angle_alpha 90.00
_cell_angle_beta 90.00
_cell_angle_gamma 120.00
_cell_formula_units_Z 18
_cell_length_a 16.64(3)
_cell_length_b 16.64(3)
_cell_length_c 10.217(19)
_cell_measurement_temperature 296(2)
_cell_volume 2450(8)
_computing_structure_refinement 'SHELXL-97 (Sheldrick, 1997)'
_computing_structure_solution 'SHELXS-97 (Sheldrick, 1990)'
_diffrn_ambient_temperature 296(2)
_diffrn_measured_fraction_theta_full 0.966
_diffrn_measured_fraction_theta_max 0.966
_diffrn_measurement_device_type 'Bruker Apex \/c\`o DUO'
_diffrn_radiation_monochromator graphite
_diffrn_radiation_source 'fine-focus sealed tube'
_diffrn_radiation_type MoK\a
_diffrn_radiation_wavelength 0.71073
_diffrn_reflns_av_R_equivalents 0.1268
_diffrn_reflns_av_sigmaI/netI 0.1479
_diffrn_reflns_limit_h_max 19
_diffrn_reflns_limit_h_min -18
_diffrn_reflns_limit_k_max 19
_diffrn_reflns_limit_k_min -19
_diffrn_reflns_limit_l_max 9
_diffrn_reflns_limit_l_min -12
_diffrn_reflns_number 3945
_diffrn_reflns_theta_full 24.83
_diffrn_reflns_theta_max 24.83
_diffrn_reflns_theta_min 2.45
_exptl_absorpt_coefficient_mu 41.134
_exptl_absorpt_correction_T_max 0.3717
_exptl_absorpt_correction_T_min 0.1916
_exptl_absorpt_correction_type multi-scan
_exptl_crystal_colour colourless
_exptl_crystal_density_diffrn 7.158
_exptl_crystal_density_method 'not measured'
_exptl_crystal_description block
_exptl_crystal_F_000 4446
_exptl_crystal_size_max 0.06
_exptl_crystal_size_mid 0.06
_exptl_crystal_size_min 0.03
_refine_diff_density_max 4.214
_refine_diff_density_min -2.427
_refine_diff_density_rms 0.734
_refine_ls_extinction_method none
_refine_ls_goodness_of_fit_ref 0.950
_refine_ls_hydrogen_treatment none
_refine_ls_matrix_type full
_refine_ls_number_parameters 81
_refine_ls_number_reflns 894
_refine_ls_number_restraints 27
_refine_ls_restrained_S_all 0.935
_refine_ls_R_factor_all 0.2356
_refine_ls_R_factor_gt 0.0927
_refine_ls_shift/su_max 0.000
_refine_ls_shift/su_mean 0.000
_refine_ls_structure_factor_coef Fsqd
_refine_ls_weighting_details 'calc w=1/[\s^2^(Fo^2^)+(0.2000P)^2^+0.0000P] where P=(Fo^2^+2Fc^2^)/3'
_refine_ls_weighting_scheme calc
_refine_ls_wR_factor_gt 0.2245
_refine_ls_wR_factor_ref 0.3476
_reflns_number_gt 313
_reflns_number_total 894
_reflns_threshold_expression >2sigma(I)
_cod_data_source_file c5dt03314d2.cif
_cod_data_source_block 1-c
_cod_depositor_comments
;
The following automatic conversions were performed:

'_symmetry_cell_setting' value 'Trigonal' changed to 'trigonal'
according to
/usr/data/users/saulius/crontab/automatic-downloads/rss-feeds/RSC/lib/dictionaries/cif_core.dic
dictionary named 'cif_core.dic' version 2.4.2 from 2011-04-26.

Automatic conversion script
Id: cif_fix_values 4268 2015-11-12 08:31:59Z antanas 

 Adding full bibliography for 7037404--7037407.cif.
;
_cod_original_cell_volume 2451(8)
_cod_original_sg_symbol_H-M R-3
_cod_database_code 7037407

loop_
_symmetry_equiv_pos_as_xyz
'x, y, z'
'-y, x-y, z'
'-x+y, -x, z'
'x+2/3, y+1/3, z+1/3'
'-y+2/3, x-y+1/3, z+1/3'
'-x+y+2/3, -x+1/3, z+1/3'
'x+1/3, y+2/3, z+2/3'
'-y+1/3, x-y+2/3, z+2/3'
'-x+y+1/3, -x+2/3, z+2/3'
'-x, -y, -z'
'y, -x+y, -z'
'x-y, x, -z'
'-x+2/3, -y+1/3, -z+1/3'
'y+2/3, -x+y+1/3, -z+1/3'
'x-y+2/3, x+1/3, -z+1/3'
'-x+1/3, -y+2/3, -z+2/3'
'y+1/3, -x+y+2/3, -z+2/3'
'x-y+1/3, x+2/3, -z+2/3'

loop_
_atom_site_label
_atom_site_type_symbol
_atom_site_fract_x
_atom_site_fract_y
_atom_site_fract_z
_atom_site_U_iso_or_equiv
_atom_site_adp_type
_atom_site_occupancy
_atom_site_symmetry_multiplicity
_atom_site_calc_flag
_atom_site_refinement_flags
O1 O 0.826(3) 0.028(2) 0.6368(19) 0.104(18) Uani 1 1 d DU
O2 O 0.733(4) 0.098(3) 0.476(3) 0.107(19) Uani 1 1 d D
O3 O 0.691(4) 0.159(4) 0.694(5) 0.098(17) Uani 1 1 d U
O4 O 0.636(3) -0.096(3) 0.528(4) 0.075(14) Uani 1 1 d .
Dy1 Dy 0.6790(3) 0.0125(3) 0.6669(3) 0.0713(15) Uani 1 1 d D
Dy2 Dy 0.8850(2) 0.1153(2) 0.4611(4) 0.0704(15) Uani 1 1 d D
Dy3 Dy 0.9080(3) 0.0920(3) 0.8161(4) 0.0896(18) Uani 1 1 d D
Cl1 Cl 0.6667 0.8333 0.8333 0.13(3) Uani 0.50 2 d SP
Cl2 Cl 0.0000 0.0000 0.5000 0.07(2) Uani 0.50 6 d SP
Cl4 Cl 0.934(4) 0.057(4) 1.052(5) 0.138(15) Uani 0.50 1 d PU
Cl3 Cl 1.0000 0.0000 1.0000 0.138(15) Uani 1 6 d SU

loop_
_atom_site_aniso_label
_atom_site_aniso_U_11
_atom_site_aniso_U_22
_atom_site_aniso_U_33
_atom_site_aniso_U_23
_atom_site_aniso_U_13
_atom_site_aniso_U_12
O1 0.11(2) 0.11(2) 0.10(2) -0.002(10) 0.000(10) 0.054(12)
O2 0.10(4) 0.10(4) 0.09(4) -0.05(3) -0.01(3) 0.02(4)
O3 0.100(19) 0.098(19) 0.100(19) -0.002(10) -0.003(10) 0.051(12)
O4 0.09(4) 0.10(4) 0.05(2) -0.02(3) -0.02(3) 0.06(3)
Dy1 0.079(3) 0.076(3) 0.060(2) -0.0103(19) 0.0134(19) 0.039(2)
Dy2 0.054(2) 0.055(2) 0.083(3) -0.0038(19) 0.0041(19) 0.013(2)
Dy3 0.081(3) 0.083(3) 0.088(3) -0.013(2) 0.014(2) 0.028(3)
Cl1 0.14(7) 0.18(8) 0.10(5) 0.03(5) 0.01(5) 0.10(6)
Cl2 0.05(3) 0.05(3) 0.11(7) 0.000 0.000 0.024(16)
Cl4 0.138(17) 0.137(17) 0.139(16) 0.001(7) -0.001(7) 0.069(10)
Cl3 0.138(17) 0.137(17) 0.139(16) 0.001(7) -0.001(7) 0.069(10)

loop_
_atom_type_symbol
_atom_type_description
_atom_type_scat_dispersion_real
_atom_type_scat_dispersion_imag
_atom_type_scat_source
O O 0.0106 0.0060 'International Tables Vol C Tables 4.2.6.8 and 6.1.1.4'
Cl Cl 0.1484 0.1585 'International Tables Vol C Tables 4.2.6.8 and 6.1.1.4'
Dy Dy -0.1892 4.4098 'International Tables Vol C Tables 4.2.6.8 and 6.1.1.4'

loop_
_geom_angle_atom_site_label_1
_geom_angle_atom_site_label_2
_geom_angle_atom_site_label_3
_geom_angle
_geom_angle_site_symmetry_1
_geom_angle_site_symmetry_3
Dy2 O1 Dy3 113.1(11) . .
Dy2 O1 Dy2 98.2(12) . 12_546
Dy3 O1 Dy2 133(2) . 12_546
Dy2 O1 Dy1 106.3(18) . .
Dy3 O1 Dy1 107.8(18) . .
Dy2 O1 Dy1 94.6(10) 12_546 .
Dy1 O2 Dy3 141(2) 9_654 13_656
Dy1 O2 Dy1 99.9(15) 9_654 .
Dy3 O2 Dy1 107.9(16) 13_656 .
Dy1 O2 Dy2 96.6(19) 9_654 .
Dy3 O2 Dy2 104.5(19) 13_656 .
Dy1 O2 Dy2 100.9(18) . .
Dy3 O3 Dy2 112(2) 13_656 13_656
Dy3 O3 Dy2 136(3) 13_656 5_545
Dy2 O3 Dy2 98.1(19) 13_656 5_545
Dy3 O3 Dy1 107(2) 13_656 .
Dy2 O3 Dy1 104(2) 13_656 .
Dy2 O3 Dy1 95(2) 5_545 .
Dy1 O4 Dy3 141(2) . 9_654
Dy1 O4 Dy1 100.3(19) . 9_654
Dy3 O4 Dy1 106.1(15) 9_654 9_654
Dy1 O4 Dy2 98.1(16) . 12_546
Dy3 O4 Dy2 104.0(18) 9_654 12_546
Dy1 O4 Dy2 100.3(17) 9_654 12_546
O4 Dy1 O2 107.1(17) . 5_545
O4 Dy1 O2 79.7(18) . .
O2 Dy1 O2 141.2(6) 5_545 .
O4 Dy1 O4 140.9(10) . 5_545
O2 Dy1 O4 78.4(12) 5_545 5_545
O2 Dy1 O4 120.7(18) . 5_545
O4 Dy1 O1 84.0(15) . .
O2 Dy1 O1 141.7(10) 5_545 .
O2 Dy1 O1 76.1(16) . .
O4 Dy1 O1 71.1(12) 5_545 .
O4 Dy1 O3 141.1(17) . .
O2 Dy1 O3 84(2) 5_545 .
O2 Dy1 O3 70.0(18) . .
O4 Dy1 O3 77.4(18) 5_545 .
O1 Dy1 O3 110.8(17) . .
O4 Dy1 Dy2 43.9(12) . 12_546
O2 Dy1 Dy2 127.4(16) 5_545 12_546
O2 Dy1 Dy2 84.5(14) . 12_546
O4 Dy1 Dy2 101.3(11) 5_545 12_546
O1 Dy1 Dy2 42.3(9) . 12_546
O3 Dy1 Dy2 148.3(14) . 12_546
O4 Dy1 Dy2 127.8(12) . 5_545
O2 Dy1 Dy2 44.4(16) 5_545 5_545
O2 Dy1 Dy2 100.6(14) . 5_545
O4 Dy1 Dy2 83.9(11) 5_545 5_545
O1 Dy1 Dy2 147.5(9) . 5_545
O3 Dy1 Dy2 41.4(14) . 5_545
Dy2 Dy1 Dy2 169.7(2) 12_546 5_545
O4 Dy1 Dy1 129.4(13) . 5_545
O2 Dy1 Dy1 41.6(6) 5_545 5_545
O2 Dy1 Dy1 150.9(12) . 5_545
O4 Dy1 Dy1 37.6(11) 5_545 5_545
O1 Dy1 Dy1 103.0(4) . 5_545
O3 Dy1 Dy1 83.7(12) . 5_545
Dy2 Dy1 Dy1 114.81(16) 12_546 5_545
Dy2 Dy1 Dy1 64.24(13) 5_545 5_545
O4 Dy1 Dy1 42.0(12) . 9_654
O2 Dy1 Dy1 129.9(6) 5_545 9_654
O2 Dy1 Dy1 38.5(11) . 9_654
O4 Dy1 Dy1 151.7(11) 5_545 9_654
O1 Dy1 Dy1 83.0(5) . 9_654
O3 Dy1 Dy1 102.2(12) . 9_654
Dy2 Dy1 Dy1 64.08(13) 12_546 9_654
Dy2 Dy1 Dy1 114.81(16) 5_545 9_654
Dy1 Dy1 Dy1 169.6(2) 5_545 9_654
O4 Dy1 Dy2 171.4(13) . 13_656
O2 Dy1 Dy2 81.4(13) 5_545 13_656
O2 Dy1 Dy2 93.1(12) . 13_656
O4 Dy1 Dy2 40.5(11) 5_545 13_656
O1 Dy1 Dy2 89.8(8) . 13_656
O3 Dy1 Dy2 37.0(13) . 13_656
Dy2 Dy1 Dy2 131.30(13) 12_546 13_656
Dy2 Dy1 Dy2 57.83(12) 5_545 13_656
Dy1 Dy1 Dy2 57.88(13) 5_545 13_656
Dy1 Dy1 Dy2 131.31(17) 9_654 13_656
O4 Dy1 Dy2 81.4(13) . .
O2 Dy1 Dy2 171.3(11) 5_545 .
O2 Dy1 Dy2 40.6(15) . .
O4 Dy1 Dy2 93.9(11) 5_545 .
O1 Dy1 Dy2 35.6(6) . .
O3 Dy1 Dy2 90.6(14) . .
Dy2 Dy1 Dy2 57.75(12) 12_546 .
Dy2 Dy1 Dy2 131.30(12) 5_545 .
Dy1 Dy1 Dy2 131.30(18) 5_545 .
Dy1 Dy1 Dy2 57.80(13) 9_654 .
Dy2 Dy1 Dy2 90.12(15) 13_656 .
O1 Dy2 O3 67.2(15) . 13_656
O1 Dy2 O3 81.4(15) . 9_654
O3 Dy2 O3 138(2) 13_656 9_654
O1 Dy2 O1 138.4(19) . 11_666
O3 Dy2 O1 79.5(15) 13_656 11_666
O3 Dy2 O1 111.2(17) 9_654 11_666
O1 Dy2 O4 115.7(17) . 11_666
O3 Dy2 O4 78.2(18) 13_656 11_666
O3 Dy2 O4 142.5(18) 9_654 11_666
O1 Dy2 O4 78.9(16) 11_666 11_666
O1 Dy2 O2 76.6(15) . .
O3 Dy2 O2 115.9(18) 13_656 .
O3 Dy2 O2 80.5(18) 9_654 .
O1 Dy2 O2 143.0(13) 11_666 .
O4 Dy2 O2 72.4(15) 11_666 .
O1 Dy2 Dy2 100.8(9) . 11_666
O3 Dy2 Dy2 41.1(15) 13_656 11_666
O3 Dy2 Dy2 128.4(14) 9_654 11_666
O1 Dy2 Dy2 39.8(5) 11_666 11_666
O4 Dy2 Dy2 83.1(12) 11_666 11_666
O2 Dy2 Dy2 150.7(11) . 11_666
O1 Dy2 Dy2 42.0(10) . 12_546
O3 Dy2 Dy2 100.4(14) 13_656 12_546
O3 Dy2 Dy2 40.8(13) 9_654 12_546
O1 Dy2 Dy2 129.2(13) 11_666 12_546
O4 Dy2 Dy2 151.5(10) 11_666 12_546
O2 Dy2 Dy2 83.2(9) . 12_546
Dy2 Dy2 Dy2 114.74(10) 11_666 12_546
O1 Dy2 Dy1 147.6(9) . 11_666
O3 Dy2 Dy1 85.4(14) 13_656 11_666
O3 Dy2 Dy1 130.7(13) 9_654 11_666
O1 Dy2 Dy1 43.0(13) 11_666 11_666
O4 Dy2 Dy1 38.0(10) 11_666 11_666
O2 Dy2 Dy1 102.2(8) . 11_666
Dy2 Dy2 Dy1 64.36(14) 11_666 11_666
Dy2 Dy2 Dy1 169.59(18) 12_546 11_666
O1 Dy2 Dy1 85.1(8) . 9_654
O3 Dy2 Dy1 148.4(14) 13_656 9_654
O3 Dy2 Dy1 43.5(14) 9_654 9_654
O1 Dy2 Dy1 131.9(5) 11_666 9_654
O4 Dy2 Dy1 102.2(12) 11_666 9_654
O2 Dy2 Dy1 38.9(11) . 9_654
Dy2 Dy2 Dy1 169.58(19) 11_666 9_654
Dy2 Dy2 Dy1 64.19(14) 12_546 9_654
Dy1 Dy2 Dy1 114.62(17) 11_666 9_654
O1 Dy2 Dy1 89.6(9) . 13_656
O3 Dy2 Dy1 39.2(14) 13_656 13_656
O3 Dy2 Dy1 169.8(14) 9_654 13_656
O1 Dy2 Dy1 78.8(10) 11_666 13_656
O4 Dy2 Dy1 39.2(11) 11_666 13_656
O2 Dy2 Dy1 92.8(11) . 13_656
Dy2 Dy2 Dy1 57.97(12) 11_666 13_656
Dy2 Dy2 Dy1 131.2(2) 12_546 13_656
Dy1 Dy2 Dy1 58.04(14) 11_666 13_656
Dy1 Dy2 Dy1 131.23(15) 9_654 13_656
O1 Dy2 Dy1 38.1(14) . .
O3 Dy2 Dy1 90.4(14) 13_656 .
O3 Dy2 Dy1 80.0(14) 9_654 .
O1 Dy2 Dy1 168.5(8) 11_666 .
O4 Dy2 Dy1 93.6(10) 11_666 .
O2 Dy2 Dy1 38.5(5) . .
Dy2 Dy2 Dy1 131.2(2) 11_666 .
Dy2 Dy2 Dy1 57.89(12) 12_546 .
Dy1 Dy2 Dy1 131.23(15) 11_666 .
Dy1 Dy2 Dy1 57.96(14) 9_654 .
Dy1 Dy2 Dy1 89.88(15) 13_656 .
O3 Dy3 O1 67.7(16) 13_656 .
O3 Dy3 O2 74.0(16) 13_656 13_656
O1 Dy3 O2 114.1(18) . 13_656
O3 Dy3 O4 117(2) 13_656 5_545
O1 Dy3 O4 74.4(17) . 5_545
O2 Dy3 O4 77.8(18) 13_656 5_545
O3 Dy3 Cl4 99(2) 13_656 11_667
O1 Dy3 Cl4 144.3(19) . 11_667
O2 Dy3 Cl4 92(2) 13_656 11_667
O4 Dy3 Cl4 137.7(15) 5_545 11_667
O3 Dy3 Cl4 141.6(19) 13_656 12_547
O1 Dy3 Cl4 99.9(15) . 12_547
O2 Dy3 Cl4 140.1(12) 13_656 12_547
O4 Dy3 Cl4 92.5(17) 5_545 12_547
Cl4 Dy3 Cl4 69(2) 11_667 12_547
O3 Dy3 Dy1 37.8(14) 13_656 13_656
O1 Dy3 Dy1 88.2(9) . 13_656
O2 Dy3 Dy1 36.6(6) 13_656 13_656
O4 Dy3 Dy1 94.7(12) 5_545 13_656
Cl4 Dy3 Dy1 101.2(12) 11_667 13_656
Cl4 Dy3 Dy1 170.4(12) 12_547 13_656
O3 Dy3 Dy1 90.0(15) 13_656 .
O1 Dy3 Dy1 37.2(14) . .
O2 Dy3 Dy1 94.3(15) 13_656 .
O4 Dy3 Dy1 37.5(11) 5_545 .
Cl4 Dy3 Dy1 170.1(12) 11_667 .
Cl4 Dy3 Dy1 101.1(12) 12_547 .
Dy1 Dy3 Dy1 88.43(16) 13_656 .
O3 Dy3 Dy2 91.9(15) 13_656 13_656
O1 Dy3 Dy2 90.5(16) . 13_656
O2 Dy3 Dy2 39.3(15) 13_656 13_656
O4 Dy3 Dy2 39.1(11) 5_545 13_656
Cl4 Dy3 Dy2 124.0(12) 11_667 13_656
Cl4 Dy3 Dy2 125.3(12) 12_547 13_656
Dy1 Dy3 Dy2 59.23(12) 13_656 13_656
Dy1 Dy3 Dy2 59.07(12) . 13_656
O3 Dy3 Dy2 34.6(14) 13_656 .
O1 Dy3 Dy2 33.4(6) . .
O2 Dy3 Dy2 92.6(8) 13_656 .
O4 Dy3 Dy2 93.6(11) 5_545 .
Cl4 Dy3 Dy2 128.2(12) 11_667 .
Cl4 Dy3 Dy2 126.9(11) 12_547 .
Dy1 Dy3 Dy2 59.02(12) 13_656 .
Dy1 Dy3 Dy2 59.16(12) . .
Dy2 Dy3 Dy2 88.54(16) 13_656 .
Cl3 Cl4 Cl4 56.0(7) . 12_547
Cl3 Cl4 Cl4 56.0(7) . 11_667
Cl4 Cl4 Cl4 96(3) 12_547 11_667
Cl3 Cl4 Dy3 91(2) . 12_547
Cl4 Cl4 Dy3 65(2) 12_547 12_547
Cl4 Cl4 Dy3 147(2) 11_667 12_547
Cl3 Cl4 Dy3 87(2) . 11_667
Cl4 Cl4 Dy3 143(2) 12_547 11_667
Cl4 Cl4 Dy3 62(2) 11_667 11_667
Dy3 Cl4 Dy3 116.6(18) 12_547 11_667
Cl4 Cl3 Cl4 67.9(14) 3_765 11_667
Cl4 Cl3 Cl4 180.000(6) 3_765 12_547
Cl4 Cl3 Cl4 112.1(14) 11_667 12_547
Cl4 Cl3 Cl4 112.1(14) 3_765 2_645
Cl4 Cl3 Cl4 180.000(5) 11_667 2_645
Cl4 Cl3 Cl4 67.9(14) 12_547 2_645
Cl4 Cl3 Cl4 112.1(14) 3_765 .
Cl4 Cl3 Cl4 67.9(14) 11_667 .
Cl4 Cl3 Cl4 67.9(14) 12_547 .
Cl4 Cl3 Cl4 112.1(14) 2_645 .
Cl4 Cl3 Cl4 67.9(14) 3_765 10_757
Cl4 Cl3 Cl4 112.1(14) 11_667 10_757
Cl4 Cl3 Cl4 112.1(14) 12_547 10_757
Cl4 Cl3 Cl4 67.9(14) 2_645 10_757
Cl4 Cl3 Cl4 180(3) . 10_757

loop_
_geom_bond_atom_site_label_1
_geom_bond_atom_site_label_2
_geom_bond_distance
_geom_bond_site_symmetry_2
O1 Dy2 2.206(19) .
O1 Dy3 2.215(19) .
O1 Dy2 2.31(4) 12_546
O1 Dy1 2.34(5) .
O2 Dy1 2.16(5) 9_654
O2 Dy3 2.24(5) 13_656
O2 Dy1 2.31(2) .
O2 Dy2 2.41(6) .
O3 Dy3 2.21(5) 13_656
O3 Dy2 2.25(5) 13_656
O3 Dy2 2.27(6) 5_545
O3 Dy1 2.36(6) .
O4 Dy1 2.13(4) .
O4 Dy3 2.27(5) 9_654
O4 Dy1 2.33(4) 9_654
O4 Dy2 2.40(5) 12_546
Dy1 O2 2.16(5) 5_545
Dy1 O4 2.33(4) 5_545
Dy1 Dy2 3.419(7) 12_546
Dy1 Dy2 3.419(7) 5_545
Dy1 Dy1 3.424(6) 5_545
Dy1 Dy1 3.424(6) 9_654
Dy1 Dy2 3.630(7) 13_656
Dy1 Dy2 3.639(7) .
Dy2 O3 2.25(5) 13_656
Dy2 O3 2.27(6) 9_654
Dy2 O1 2.31(4) 11_666
Dy2 O4 2.40(5) 11_666
Dy2 Dy2 3.413(7) 11_666
Dy2 Dy2 3.413(7) 12_546
Dy2 Dy1 3.418(7) 11_666
Dy2 Dy1 3.419(7) 9_654
Dy2 Dy1 3.630(7) 13_656
Dy3 O3 2.21(5) 13_656
Dy3 O2 2.24(5) 13_656
Dy3 O4 2.27(5) 5_545
Dy3 Cl4 2.64(6) 11_667
Dy3 Cl4 2.76(6) 12_547
Dy3 Dy1 3.681(8) 13_656
Dy3 Dy2 3.682(8) 13_656
Cl4 Cl3 1.85(6) .
Cl4 Cl4 2.07(7) 12_547
Cl4 Cl4 2.07(7) 11_667
Cl4 Dy3 2.64(6) 12_547
Cl4 Dy3 2.76(6) 11_667
Cl3 Cl4 1.85(6) 3_765
Cl3 Cl4 1.85(6) 11_667
Cl3 Cl4 1.85(6) 12_547
Cl3 Cl4 1.85(6) 2_645
Cl3 Cl4 1.85(6) 10_757
